data_2300230
loop_
_publ_author_name
'Stone, Kevin H.'
'Lapidus, Saul H.'
'Stephens, Peter W.'

_publ_section_title
;
 Implementation and use of robust refinement in powder diffraction in
 the presence of impurities
;
_journal_coeditor_code DB5058
_journal_issue 3
_journal_name_full 'Journal of Applied Crystallography'
_journal_page_first 385
_journal_page_last 391
_journal_paper_doi 10.1107/S0021889809008450
_journal_volume 42
_journal_year 2009
_chemical_formula_moiety 'C8 H9 N O2'
_chemical_formula_structural 'C8 H9 N O2'
_chemical_formula_sum 'C8 H9 N O2'
_chemical_formula_weight 151.16
_chemical_name_common acetaminophen
_space_group_crystal_system monoclinic
_space_group_IT_number 14
_space_group_name_Hall '-P 2yab'
_space_group_name_H-M_alt 'P 1 21/a 1'
_cell_angle_alpha 90
_cell_angle_beta 115.7002(9)
_cell_angle_gamma 90
_cell_formula_units_Z 4
_cell_length_a 12.88559(19)
_cell_length_b 9.38013(12)
_cell_length_c 7.10096(10)
_cell_volume 773.38(2)
_diffrn_radiation_monochromator 'double Si(111)'
_diffrn_radiation_wavelength 0.698291
_cod_data_source_file db5058.cif
_cod_data_source_block Acet_pure_Robust
_cod_depositor_comments
;
 Updating space group information.

 2018-07-31

The following automatic conversions were performed:
'_space_group_crystal_system' value 'Monoclinic' changed to 'monoclinic'
according to '/home/saulius/struct/CIF-dictionaries/cif_core.dic'
dictionary named 'cif_core.dic' version 2.4.1 from 2010-06-29.

Automatic conversion script
Id: cif_fix_enum 1527 2010-12-29 10:47:43Z saulius 
;
_cod_database_code 2300230

loop_
_space_group_symop_id
_space_group_symop_operation_xyz
1 x,y,z
2 -x+1/2,y+1/2,-z
3 -x,-y,-z
4 x+1/2,-y+1/2,z

loop_
_atom_site_type_symbol
_atom_site_label
_atom_site_fract_x
_atom_site_fract_y
_atom_site_fract_z
_atom_site_occupancy
C C1a 0.43923 0.351183 -0.1499932 1
C C2a 0.51316 0.353876 -0.2442802 1
C C3a 0.60843 0.265622 -0.1727096 1
C C4a 0.62978 0.174675 -0.006852019 1
C C5a 0.55585 0.171981 0.08743499 1
C C6a 0.46058 0.260235 0.01586441 1
C C7a 0.28281 0.508995 -0.3949755 1
C C8a 0.17872 0.594775 -0.4208746 1
N N1a 0.34218 0.441407 -0.2162451 1
O O1a 0.72255 0.079423 0.05531406 1
O O2a 0.30685 0.4983 -0.5451693 1
H H1a 0.77937 0.101758 0.2016648 1
H H2a 0.49772 0.419691 -0.3643041 1
H H3a 0.66193 0.267571 -0.240941 1
H H5a 0.57129 0.106167 0.2074589 1
H H6a 0.40708 0.258286 0.0840958 1
H H8a 0.15543 0.658003 -0.5460018 1
H H8b 0.11611 0.529034 -0.4275924 1
H H8c 0.19542 0.647847 -0.2886909 1
H H9a 0.31765 0.447791 -0.1008172 1
